data_1535162
loop_
_publ_author_name
'Stock, N.'
'Bein, T.'

_publ_section_title
;
 High-throughput investigation in the synthesis of the alluaudite-type
 manganese arsenate: Ag Mn3 (As O4) (H As O4)2
;
_journal_name_full 'Solid State Sciences'
_journal_page_first 1207
_journal_page_last 1210
_journal_volume 5
_journal_year 2003
_chemical_formula_sum 'Ag As3 H2 Mn3 O12'
_chemical_name_systematic 'Ag Mn3 (As O4) (H As O4)2'
_space_group_IT_number 15
_symmetry_space_group_name_Hall '-C 2yc'
_symmetry_space_group_name_H-M 'C 1 2/c 1'
_cell_angle_alpha 90
_cell_angle_beta 113.574
_cell_angle_gamma 90
_cell_formula_units_Z 4
_cell_length_a 12.3966
_cell_length_b 12.7069
_cell_length_c 6.8904
_cell_volume 994.810
_citation_journal_id_ASTM SSSCFJ
_cod_data_source_file Stock_SSSCFJ_2003_1022.cif
_cod_data_source_block H2Ag1As3Mn3O12
_cod_original_cell_volume 994.8099
_cod_original_formula_sum 'H2 Ag1 As3 Mn3 O12'
_cod_database_code 1535162

loop_
_symmetry_equiv_pos_as_xyz
x,y,z
-x,y,-z+1/2
-x,-y,-z
x,-y,z-1/2
x+1/2,y+1/2,z
-x+1/2,y+1/2,-z+1/2
-x+1/2,-y+1/2,-z
x+1/2,-y+1/2,z-1/2

loop_
_atom_site_label
_atom_site_type_symbol
_atom_site_fract_x
_atom_site_fract_y
_atom_site_fract_z
_atom_site_occupancy
_atom_site_U_iso_or_equiv
O2 O-2 0.11307 0.60339 0.2692 1 0.0
Ag1 Ag+1 0 0.01616 0.75 1 0.0
O5 O-2 0.21186 0.81227 0.3114 1 0.0
As2 As+5 0.21891 0.884062 0.11322 1 0.0
Mn2 Mn+2 0.29494 0.65881 0.38341 1 0.0
H1 H+1 0.08 0.535 0.229 1 0.0
O4 O-2 0.13623 0.40848 0.3366 1 0.0
O3 O-2 0.34636 0.677 0.121 1 0.0
O6 O-2 0.35018 0.49991 0.402 1 0.0
O1 O-2 0.46528 0.74195 0.5313 1 0.0
As1 As+5 0 0.68446 0.25 1 0.0
Mn1 Mn+2 0 0.28323 0.25 1 0.0
